data_2227401
loop_
_publ_author_name
'Ranganathan, Sathishkumar'
'Mahapatra, Sudarshan'
'Thakur, Tejender S.'
'Desiraju, Gautam R.'

_publ_section_title
;
 Quinoxaline: <i>Z</i>' = 1 form
;
_journal_coeditor_code DS2061
_journal_issue 11
_journal_name_full 'Acta Crystallographica Section E'
_journal_page_first o2789
_journal_paper_doi 10.1107/S1600536810039905
_journal_volume 66
_journal_year 2010
_chemical_formula_iupac 'C8 H6 N2'
_chemical_formula_moiety 'C8 H6 N2'
_chemical_formula_sum 'C8 H6 N2'
_chemical_formula_weight 130.15
_chemical_melting_point_gt 301
_chemical_melting_point_lt 305
_chemical_name_common Quinoxaline
_chemical_name_systematic
;
Quinoxaline
;
_space_group_IT_number 19
_symmetry_cell_setting orthorhombic
_symmetry_space_group_name_Hall 'P 2ac 2ab'
_symmetry_space_group_name_H-M 'P 21 21 21'
_atom_sites_solution_hydrogens geom
_atom_sites_solution_primary direct
_atom_sites_solution_secondary difmap
_cell_angle_alpha 90
_cell_angle_beta 90
_cell_angle_gamma 90
_cell_formula_units_Z 4
_cell_length_a 4.0212(13)
_cell_length_b 7.187(2)
_cell_length_c 23.095(7)
_cell_measurement_reflns_used 734
_cell_measurement_temperature 270(2)
_cell_measurement_theta_max 26.0
_cell_measurement_theta_min 1.8
_cell_volume 667.5(3)
_computing_cell_refinement 'SAINT (Bruker, 1998)'
_computing_data_collection 'SMART (Bruker, 1998)'
_computing_data_reduction 'SAINT (Bruker, 1998)'
_computing_molecular_graphics 'ORTEP-3 for Windows (Farrugia, 1997)'
_computing_publication_material 'PLATON (Spek, 2009)'
_computing_structure_refinement 'SHELXL97 (Sheldrick, 2008)'
_computing_structure_solution 'SHELXTL (Sheldrick, 2008)'
_diffrn_ambient_temperature 270
_diffrn_measured_fraction_theta_full 0.968
_diffrn_measured_fraction_theta_max 0.968
_diffrn_measurement_device_type 'Bruker SMART CCD area-detector'
_diffrn_measurement_method '\f and \w scans'
_diffrn_radiation_monochromator graphite
_diffrn_radiation_source 'fine-focus sealed tube'
_diffrn_radiation_type MoK\a
_diffrn_radiation_wavelength 0.71073
_diffrn_reflns_av_R_equivalents 0.0449
_diffrn_reflns_av_sigmaI/netI 0.0314
_diffrn_reflns_limit_h_max 5
_diffrn_reflns_limit_h_min -5
_diffrn_reflns_limit_k_max 9
_diffrn_reflns_limit_k_min -9
_diffrn_reflns_limit_l_max 29
_diffrn_reflns_limit_l_min -29
_diffrn_reflns_number 7556
_diffrn_reflns_reduction_process
;
;
_diffrn_reflns_theta_full 27.90
_diffrn_reflns_theta_max 27.90
_diffrn_reflns_theta_min 1.76
_exptl_absorpt_coefficient_mu 0.081
_exptl_absorpt_correction_T_max 0.976
_exptl_absorpt_correction_T_min 0.968
_exptl_absorpt_correction_type multi-scan
_exptl_absorpt_process_details '(SADABS; Sheldrick, 1996)'
_exptl_crystal_colour Pink
_exptl_crystal_density_diffrn 1.295
_exptl_crystal_density_method 'Not Measured'
_exptl_crystal_description Block
_exptl_crystal_F_000 272
_exptl_crystal_size_max 0.400
_exptl_crystal_size_mid 0.300
_exptl_crystal_size_min 0.300
_refine_diff_density_max 0.126
_refine_diff_density_min -0.149
_refine_ls_extinction_method none
_refine_ls_goodness_of_fit_ref 0.904
_refine_ls_hydrogen_treatment constr
_refine_ls_matrix_type full
_refine_ls_number_parameters 91
_refine_ls_number_reflns 956
_refine_ls_number_restraints 0
_refine_ls_restrained_S_all 0.904
_refine_ls_R_factor_all 0.0770
_refine_ls_R_factor_gt 0.0377
_refine_ls_shift/su_max 0.000
_refine_ls_shift/su_mean 0.000
_refine_ls_structure_factor_coef Fsqd
_refine_ls_weighting_details 'calc w=1/[\s^2^(Fo^2^)+(0.0652P)^2^] where P=(Fo^2^+2Fc^2^)/3'
_refine_ls_weighting_scheme calc
_refine_ls_wR_factor_gt 0.0940
_refine_ls_wR_factor_ref 0.1060
_reflns_number_gt 494
_reflns_number_total 956
_reflns_threshold_expression I>2\s(I)
_cod_data_source_file ds2061.cif
_cod_data_source_block I
_cod_database_code 2227401
_cod_database_fobs_code 2227401

loop_
_symmetry_equiv_pos_site_id
_symmetry_equiv_pos_as_xyz
1 x,y,z
2 1/2-x,-y,1/2+z
3 1/2+x,1/2-y,-z
4 -x,1/2+y,1/2-z

loop_
_atom_site_aniso_label
_atom_site_aniso_U_11
_atom_site_aniso_U_22
_atom_site_aniso_U_33
_atom_site_aniso_U_12
_atom_site_aniso_U_13
_atom_site_aniso_U_23
N1 0.175(2) 0.0880(13) 0.1265(15) 0.0079(13) -0.0063(15) -0.0159(10)
N2 0.1395(18) 0.1161(14) 0.0837(11) -0.0085(13) -0.0069(11) -0.0063(9)
C3 0.156(3) 0.0884(14) 0.1418(19) 0.0102(16) 0.003(2) 0.0182(15)
C4 0.134(2) 0.1240(18) 0.1012(14) 0.002(2) -0.0040(16) 0.0271(14)
C5 0.131(2) 0.0819(13) 0.1025(14) 0.0005(13) 0.0090(14) -0.0123(10)
C6 0.1148(19) 0.0976(14) 0.1238(17) 0.0038(14) 0.0150(17) 0.0233(14)
C7 0.120(2) 0.154(2) 0.0862(13) -0.0023(19) -0.0026(14) 0.0241(16)
C8 0.160(2) 0.1223(17) 0.0806(13) 0.0018(19) -0.0101(16) -0.0157(12)
C9 0.1152(17) 0.0750(10) 0.0797(11) -0.0063(12) 0.0067(12) -0.0083(8)
C10 0.1008(16) 0.0802(10) 0.0717(10) -0.0131(12) 0.0090(10) -0.0034(8)

loop_
_atom_site_type_symbol
_atom_site_label
_atom_site_fract_x
_atom_site_fract_y
_atom_site_fract_z
_atom_site_U_iso_or_equiv
_atom_site_thermal_displace_type
_atom_site_calc_flag
_atom_site_refinement_flags
_atom_site_occupancy
N N1 0.2099(7) 0.1700(3) 0.11405(9) 0.1298(9) Uani . . 1.000
N N2 0.2375(6) 0.4337(3) 0.20264(7) 0.1131(8) Uani . . 1.000
C C3 0.3379(8) 0.1356(3) 0.16499(13) 0.1287(13) Uani . . 1.000
C C4 0.3497(7) 0.2654(4) 0.20858(9) 0.1197(10) Uani . . 1.000
C C5 -0.0218(7) 0.6547(3) 0.13897(10) 0.1051(9) Uani . . 1.000
C C6 -0.1499(7) 0.6977(3) 0.08739(11) 0.1121(10) Uani . . 1.000
C C7 -0.1662(7) 0.5672(4) 0.04429(10) 0.1201(10) Uani . . 1.000
C C8 -0.0500(9) 0.3930(4) 0.05303(8) 0.1210(10) Uani . . 1.000
C C9 0.0873(6) 0.3450(2) 0.10587(8) 0.0900(8) Uani . . 1.000
C C10 0.1023(6) 0.4767(3) 0.14993(7) 0.0842(7) Uani . . 1.000
H H3 0.42490 0.01780 0.17200 0.1550 Uiso calc R 1.000
H H4 0.44230 0.23130 0.24390 0.1440 Uiso calc R 1.000
H H5 -0.01510 0.74440 0.16800 0.1260 Uiso calc R 1.000
H H6 -0.22890 0.81740 0.08070 0.1340 Uiso calc R 1.000
H H7 -0.25820 0.59880 0.00870 0.1440 Uiso calc R 1.000
H H8 -0.06220 0.30540 0.02350 0.1450 Uiso calc R 1.000

loop_
_atom_type_symbol
_atom_type_description
_atom_type_scat_dispersion_real
_atom_type_scat_dispersion_imag
_atom_type_scat_source
N N 0.0061 0.0033 'International Tables Vol C Tables 4.2.6.8 and 6.1.1.4'
H H 0.0000 0.0000 'International Tables Vol C Tables 4.2.6.8 and 6.1.1.4'
C C 0.0033 0.0016 'International Tables Vol C Tables 4.2.6.8 and 6.1.1.4'

loop_
_geom_angle_atom_site_label_1
_geom_angle_atom_site_label_2
_geom_angle_atom_site_label_3
_geom_angle_site_symmetry_1
_geom_angle_site_symmetry_2
_geom_angle_site_symmetry_3
_geom_angle
_geom_angle_publ_flag
C3 N1 C9 . . . 116.2(2) yes
C4 N2 C10 . . . 116.26(19) yes
N1 C3 C4 . . . 123.0(2) yes
N2 C4 C3 . . . 122.9(2) yes
C6 C5 C10 . . . 120.8(2) no
C5 C6 C7 . . . 120.6(2) no
C6 C7 C8 . . . 120.6(2) no
C7 C8 C9 . . . 120.1(2) no
N1 C9 C8 . . . 119.77(19) yes
N1 C9 C10 . . . 120.69(19) yes
C8 C9 C10 . . . 119.54(18) no
N2 C10 C5 . . . 120.67(19) yes
N2 C10 C9 . . . 121.0(2) yes
C5 C10 C9 . . . 118.38(18) no
N1 C3 H3 . . . 118.00 no
C4 C3 H3 . . . 119.00 no
N2 C4 H4 . . . 119.00 no
C3 C4 H4 . . . 119.00 no
C6 C5 H5 . . . 120.00 no
C10 C5 H5 . . . 120.00 no
C5 C6 H6 . . . 120.00 no
C7 C6 H6 . . . 120.00 no
C6 C7 H7 . . . 120.00 no
C8 C7 H7 . . . 120.00 no
C7 C8 H8 . . . 120.00 no
C9 C8 H8 . . . 120.00 no

loop_
_geom_bond_atom_site_label_1
_geom_bond_atom_site_label_2
_geom_bond_site_symmetry_1
_geom_bond_site_symmetry_2
_geom_bond_distance
_geom_bond_publ_flag
N1 C3 . . 1.308(4) yes
N1 C9 . . 1.364(3) yes
N2 C4 . . 1.298(4) yes
N2 C10 . . 1.369(3) yes
C3 C4 . . 1.373(4) no
C5 C6 . . 1.334(4) no
C5 C10 . . 1.396(3) no
C6 C7 . . 1.369(4) no
C7 C8 . . 1.352(4) no
C8 C9 . . 1.383(3) no
C9 C10 . . 1.391(3) no
C3 H3 . . 0.9300 no
C4 H4 . . 0.9300 no
C5 H5 . . 0.9300 no
C6 H6 . . 0.9300 no
C7 H7 . . 0.9300 no
C8 H8 . . 0.9300 no

loop_
_geom_contact_atom_site_label_1
_geom_contact_atom_site_label_2
_geom_contact_distance
_geom_contact_site_symmetry_1
_geom_contact_site_symmetry_2
_geom_contact_publ_flag
N1 N2 2.791(3) . . no
N2 N1 2.791(3) . . no
N2 H4 2.7900 . 4_655 no
C6 H7 3.0900 . 3_565 no
C8 H8 3.0700 . 3_455 no
C8 H8 3.0000 . 3_555 no
H4 N2 2.7900 . 4_645 no
H7 C6 3.0900 . 3_465 no
H8 C8 3.0000 . 3_455 no
H8 C8 3.0700 . 3_555 no
H8 H8 2.4200 . 3_455 no
H8 H8 2.4200 . 3_555 no

loop_
_geom_torsion_atom_site_label_1
_geom_torsion_atom_site_label_2
_geom_torsion_atom_site_label_3
_geom_torsion_atom_site_label_4
_geom_torsion_site_symmetry_1
_geom_torsion_site_symmetry_2
_geom_torsion_site_symmetry_3
_geom_torsion_site_symmetry_4
_geom_torsion
_geom_torsion_publ_flag
C9 N1 C3 C4 . . . . 0.3(4) no
C3 N1 C9 C10 . . . . 0.3(4) no
C3 N1 C9 C8 . . . . 179.5(3) no
C10 N2 C4 C3 . . . . 0.3(4) no
C4 N2 C10 C5 . . . . -179.3(2) no
C4 N2 C10 C9 . . . . 0.3(4) no
N1 C3 C4 N2 . . . . -0.7(5) no
C6 C5 C10 C9 . . . . -0.4(4) no
C6 C5 C10 N2 . . . . 179.2(3) no
C10 C5 C6 C7 . . . . 0.8(4) no
C5 C6 C7 C8 . . . . -0.6(4) no
C6 C7 C8 C9 . . . . -0.1(5) no
C7 C8 C9 C10 . . . . 0.5(4) no
C7 C8 C9 N1 . . . . -178.8(3) no
N1 C9 C10 N2 . . . . -0.6(4) no
C8 C9 C10 C5 . . . . -0.3(4) no
N1 C9 C10 C5 . . . . 179.0(2) no
C8 C9 C10 N2 . . . . -179.8(3) no

loop_
_cod_related_entry_id
_cod_related_entry_database
_cod_related_entry_code
1 ChemSpider 21106470
